data_1502390
loop_
_publ_author_name
'Goldberg, Alexander F. G.'
'Stoltz, Brian M.'

_publ_section_title
;
 A palladium-catalyzed vinylcyclopropane (3+2) cycloaddition approach to
 the Melodinus alkaloids.
;
_journal_issue 16
_journal_name_full 'Organic letters'
_journal_page_first 4474
_journal_page_last 4476
_journal_paper_doi 10.1021/ol2017615
_journal_volume 13
_journal_year 2011
_chemical_formula_moiety 'C16 H18 N2 O3'
_chemical_formula_sum 'C16 H18 N2 O3'
_chemical_formula_weight 286.32
_chemical_name_systematic
;

 ?

;
_space_group_IT_number 14
_symmetry_cell_setting monoclinic
_symmetry_space_group_name_Hall '-P 2ybc'
_symmetry_space_group_name_H-M 'P 1 21/c 1'
_atom_sites_solution_hydrogens difmap
_atom_sites_solution_primary direct
_atom_sites_solution_secondary difmap
_audit_creation_method SHELXL-97
_cell_angle_alpha 90.00
_cell_angle_beta 105.507(2)
_cell_angle_gamma 90.00
_cell_formula_units_Z 8
_cell_length_a 19.947(2)
_cell_length_b 13.3646(15)
_cell_length_c 11.2796(13)
_cell_measurement_reflns_used 9885
_cell_measurement_temperature 100(2)
_cell_measurement_theta_max 28.07
_cell_measurement_theta_min 2.42
_cell_volume 2897.5(5)
_computing_cell_refinement 'Bruker SAINT-Plus v7.66A'
_computing_data_collection 'Bruker SMART v5.630'
_computing_data_reduction 'Bruker SAINT-Plus v7.66A'
_computing_molecular_graphics 'Bruker XP v5.1'
_computing_publication_material 'Bruker XCIF 2008'
_computing_structure_refinement 'SHELXL-97 (Sheldrick, 2008)'
_computing_structure_solution 'SHELXS-97 (Sheldrick, 2008)'
_diffrn_ambient_temperature 100(2)
_diffrn_measured_fraction_theta_full 0.921
_diffrn_measured_fraction_theta_max 0.921
_diffrn_measurement_device_type 'Bruker SMART 1000'
_diffrn_measurement_method '\w scans at 5 \f settings'
_diffrn_radiation_monochromator graphite
_diffrn_radiation_source 'fine-focus sealed tube'
_diffrn_radiation_type MoK\a
_diffrn_radiation_wavelength 0.71073
_diffrn_reflns_av_R_equivalents 0.0500
_diffrn_reflns_av_sigmaI/netI 0.0383
_diffrn_reflns_limit_h_max 26
_diffrn_reflns_limit_h_min -26
_diffrn_reflns_limit_k_max 17
_diffrn_reflns_limit_k_min -17
_diffrn_reflns_limit_l_max 15
_diffrn_reflns_limit_l_min -15
_diffrn_reflns_number 44322
_diffrn_reflns_theta_full 29.00
_diffrn_reflns_theta_max 29.00
_diffrn_reflns_theta_min 1.06
_exptl_absorpt_coefficient_mu 0.092
_exptl_absorpt_correction_T_max 0.9927
_exptl_absorpt_correction_T_min 0.9617
_exptl_absorpt_correction_type none
_exptl_crystal_colour Colorless
_exptl_crystal_density_diffrn 1.313
_exptl_crystal_density_method 'not measured'
_exptl_crystal_description Plate
_exptl_crystal_F_000 1216
_exptl_crystal_size_max 0.43
_exptl_crystal_size_mid 0.40
_exptl_crystal_size_min 0.08
_refine_diff_density_max 0.362
_refine_diff_density_min -0.287
_refine_diff_density_rms 0.052
_refine_ls_extinction_method none
_refine_ls_goodness_of_fit_ref 2.160
_refine_ls_hydrogen_treatment Unrestrained
_refine_ls_matrix_type 'Full matrix'
_refine_ls_number_parameters 523
_refine_ls_number_reflns 7100
_refine_ls_number_restraints 0
_refine_ls_restrained_S_all 2.160
_refine_ls_R_factor_all 0.0748
_refine_ls_R_factor_gt 0.0507
_refine_ls_shift/su_max 0.001
_refine_ls_shift/su_mean 0.000
_refine_ls_structure_factor_coef Fsqd
_refine_ls_weighting_details w=1/s^2^(Fo^2^)
_refine_ls_weighting_scheme sigma
_refine_ls_wR_factor_gt 0.0645
_refine_ls_wR_factor_ref 0.0664
_reflns_number_gt 5019
_reflns_number_total 7100
_reflns_threshold_expression >2sigma(I)
_cod_data_source_file ol2017615_si_001.cif
_cod_data_source_block afg02
_cod_depositor_comments
;
The following automatic conversions were performed:

'_symmetry_cell_setting' value 'Monoclinic' changed to 'monoclinic'
according to /home/saulius/struct/CIF-dictionaries/cif_core.dic
dictionary named 'cif_core.dic' version 2.4.1 from
2010-06-29.

'_refine_ls_weighting_scheme' value 'Sigma' changed to
'sigma' according to
/home/saulius/struct/CIF-dictionaries/cif_core.dic dictionary named
'cif_core.dic' version 2.4.1 from 2010-06-29.

Automatic conversion script
Id: cif_fix_values 1715 2011-07-08 13:25:40Z adriana 

The following automatic conversions were performed:

'_atom_sites_solution_primary' value 'Direct methods' was changed to
'direct'.

'_atom_sites_solution_secondary' value 'Difference Fourier map' was
changed to 'difmap'.

'_atom_sites_solution_hydrogens' value 'Difference Fourier map' was
changed to 'difmap'.

Automatic conversion script
Id: cif_fix_values 6452 2018-10-05 10:23:21Z andrius 
;
_cod_original_cell_volume 2897.5(6)
_cod_original_sg_symbol_H-M P2(1)/c
_cod_database_code 1502390

loop_
_symmetry_equiv_pos_as_xyz
'x, y, z'
'-x, y+1/2, -z+1/2'
'-x, -y, -z'
'x, -y-1/2, z-1/2'

loop_
_atom_site_label
_atom_site_type_symbol
_atom_site_fract_x
_atom_site_fract_y
_atom_site_fract_z
_atom_site_U_iso_or_equiv
_atom_site_adp_type
_atom_site_occupancy
_atom_site_symmetry_multiplicity
_atom_site_calc_flag
O1A O 0.67015(5) 0.09650(7) 1.02604(8) 0.0297(3) Uani 1 1 d
O2A O 0.59130(5) -0.03805(7) 0.78800(9) 0.0286(3) Uani 1 1 d
O3A O 0.62069(6) 0.04380(7) 0.63709(9) 0.0396(3) Uani 1 1 d
N1A N 0.55442(6) 0.12258(9) 0.97119(11) 0.0211(3) Uani 1 1 d
N2A N 0.55664(7) 0.39693(9) 0.73094(11) 0.0221(3) Uani 1 1 d
C1A C 0.49105(7) 0.14563(9) 0.88533(12) 0.0180(3) Uani 1 1 d
C2A C 0.42873(7) 0.12693(10) 0.91373(14) 0.0224(3) Uani 1 1 d
C3A C 0.36674(8) 0.15119(11) 0.82936(14) 0.0268(4) Uani 1 1 d
C4A C 0.36645(8) 0.19222(11) 0.71718(15) 0.0280(4) Uani 1 1 d
C5A C 0.42875(8) 0.21010(10) 0.68904(14) 0.0233(4) Uani 1 1 d
C6A C 0.49180(7) 0.18800(9) 0.77281(12) 0.0178(3) Uani 1 1 d
C7A C 0.56086(7) 0.21164(10) 0.75028(13) 0.0190(3) Uani 1 1 d
C8A C 0.59239(7) 0.31207(10) 0.80288(13) 0.0196(3) Uani 1 1 d
C9A C 0.66832(7) 0.30490(10) 0.79790(14) 0.0218(3) Uani 1 1 d
C10A C 0.68689(8) 0.19254(11) 0.81231(16) 0.0257(4) Uani 1 1 d
C11A C 0.61884(7) 0.13772(10) 0.81337(12) 0.0195(3) Uani 1 1 d
C12A C 0.61707(7) 0.11716(10) 0.94624(13) 0.0219(3) Uani 1 1 d
C13A C 0.71532(8) 0.37209(12) 0.88822(16) 0.0320(4) Uani 1 1 d
C14A C 0.74502(9) 0.45278(14) 0.8569(3) 0.0536(6) Uani 1 1 d
C15A C 0.60911(7) 0.03750(11) 0.74768(13) 0.0228(3) Uani 1 1 d
C16A C 0.61238(14) -0.04903(15) 0.5675(2) 0.0501(6) Uani 1 1 d
H1A H 0.5539(7) 0.1098(10) 1.0472(13) 0.034(5) Uiso 1 1 d
H2A2 H 0.5783(7) 0.4531(10) 0.7573(13) 0.034(5) Uiso 1 1 d
H2A3 H 0.5119(7) 0.4079(10) 0.7431(12) 0.038(5) Uiso 1 1 d
H2A H 0.4299(6) 0.0966(9) 0.9922(11) 0.016(4) Uiso 1 1 d
H3A H 0.3237(6) 0.1368(9) 0.8474(11) 0.015(4) Uiso 1 1 d
H4A H 0.3231(7) 0.2080(9) 0.6620(12) 0.031(4) Uiso 1 1 d
H5A H 0.4301(6) 0.2378(9) 0.6130(11) 0.016(4) Uiso 1 1 d
H7A H 0.5564(5) 0.2131(8) 0.6654(11) 0.009(3) Uiso 1 1 d
H8A H 0.5908(6) 0.3154(8) 0.8884(11) 0.011(3) Uiso 1 1 d
H9A H 0.6693(6) 0.3246(9) 0.7194(11) 0.015(4) Uiso 1 1 d
H10A H 0.7040(6) 0.1680(9) 0.7471(12) 0.029(4) Uiso 1 1 d
H10B H 0.7229(7) 0.1801(9) 0.8872(12) 0.027(4) Uiso 1 1 d
H13A H 0.7228(7) 0.3553(10) 0.9747(13) 0.036(5) Uiso 1 1 d
H14A H 0.7393(10) 0.4747(16) 0.7705(19) 0.113(10) Uiso 1 1 d
H14B H 0.7747(9) 0.4902(13) 0.9228(15) 0.066(6) Uiso 1 1 d
H16A H 0.6398(8) -0.1022(13) 0.6186(15) 0.061(6) Uiso 1 1 d
H16B H 0.6281(9) -0.0339(12) 0.4975(17) 0.070(6) Uiso 1 1 d
H16C H 0.5637(9) -0.0701(12) 0.5475(15) 0.059(6) Uiso 1 1 d
O1B O 0.91305(5) 0.98606(7) 0.50621(9) 0.0286(3) Uani 1 1 d
O2B O 0.81395(6) 0.98868(8) 0.72056(10) 0.0454(3) Uani 1 1 d
O3B O 0.92692(5) 0.99043(7) 0.82141(9) 0.0358(3) Uani 1 1 d
N1B N 1.00847(6) 0.91320(9) 0.62823(11) 0.0217(3) Uani 1 1 d
N2B N 0.91944(9) 0.59965(10) 0.70286(14) 0.0380(4) Uani 1 1 d
C1B C 1.04392(7) 0.85247(10) 0.72743(12) 0.0220(3) Uani 1 1 d
C2B C 1.11608(8) 0.85496(11) 0.76447(14) 0.0255(4) Uani 1 1 d
C3B C 1.15161(8) 0.79545(12) 0.86058(14) 0.0287(4) Uani 1 1 d
C4B C 1.11530(8) 0.73398(12) 0.92033(15) 0.0326(4) Uani 1 1 d
C5B C 1.04305(8) 0.73238(12) 0.88246(14) 0.0295(4) Uani 1 1 d
C6B C 1.00645(7) 0.79110(10) 0.78569(13) 0.0230(3) Uani 1 1 d
C7B C 0.92893(7) 0.78380(10) 0.73511(14) 0.0241(4) Uani 1 1 d
C8B C 0.90751(8) 0.69722(11) 0.64333(14) 0.0269(4) Uani 1 1 d
C9B C 0.83048(8) 0.71730(11) 0.58480(15) 0.0283(4) Uani 1 1 d
C10B C 0.82828(9) 0.83034(11) 0.56317(16) 0.0314(4) Uani 1 1 d
C11B C 0.89289(7) 0.87472(10) 0.65842(13) 0.0238(3) Uani 1 1 d
C12B C 0.93932(7) 0.92835(10) 0.59126(13) 0.0220(3) Uani 1 1 d
C13B C 0.80144(8) 0.65687(12) 0.47119(16) 0.0331(4) Uani 1 1 d
C14B C 0.76224(9) 0.57764(14) 0.4621(2) 0.0469(5) Uani 1 1 d
C15B C 0.87140(8) 0.95695(11) 0.73534(14) 0.0286(4) Uani 1 1 d
C16B C 0.91392(12) 1.07403(14) 0.89506(19) 0.0423(5) Uani 1 1 d
H1B H 1.0359(8) 0.9538(11) 0.5853(14) 0.056(5) Uiso 1 1 d
H2B2 H 0.9672(9) 0.5832(13) 0.7271(16) 0.073(7) Uiso 1 1 d
H2B3 H 0.8911(9) 0.5518(14) 0.6404(17) 0.088(7) Uiso 1 1 d
H2B H 1.1404(6) 0.8983(9) 0.7218(11) 0.018(4) Uiso 1 1 d
H3B H 1.1996(7) 0.7978(9) 0.8865(12) 0.025(4) Uiso 1 1 d
H4B H 1.1405(7) 0.6906(9) 0.9899(12) 0.031(4) Uiso 1 1 d
H5B H 1.0172(7) 0.6897(10) 0.9223(12) 0.033(4) Uiso 1 1 d
H7B H 0.9067(6) 0.7713(9) 0.8053(11) 0.019(4) Uiso 1 1 d
H8B H 0.9335(6) 0.7055(8) 0.5755(11) 0.018(4) Uiso 1 1 d
H9B H 0.8070(6) 0.6974(9) 0.6494(12) 0.029(4) Uiso 1 1 d
H10C H 0.7851(7) 0.8599(10) 0.5759(13) 0.043(5) Uiso 1 1 d
H10D H 0.8346(7) 0.8456(11) 0.4745(14) 0.052(5) Uiso 1 1 d
H13B H 0.8177(7) 0.6812(11) 0.3980(14) 0.052(5) Uiso 1 1 d
H14C H 0.7503(8) 0.5535(12) 0.5387(16) 0.067(6) Uiso 1 1 d
H14D H 0.7481(9) 0.5385(13) 0.3807(17) 0.086(7) Uiso 1 1 d
H16D H 0.8958(8) 1.1320(12) 0.8388(14) 0.052(5) Uiso 1 1 d
H16E H 0.9600(8) 1.0826(12) 0.9569(15) 0.060(6) Uiso 1 1 d
H16F H 0.8750(8) 1.0579(11) 0.9338(14) 0.051(5) Uiso 1 1 d

loop_
_atom_site_aniso_label
_atom_site_aniso_U_11
_atom_site_aniso_U_22
_atom_site_aniso_U_33
_atom_site_aniso_U_23
_atom_site_aniso_U_13
_atom_site_aniso_U_12
O1A 0.0253(6) 0.0371(7) 0.0237(6) -0.0016(5) 0.0014(5) 0.0087(5)
O2A 0.0349(6) 0.0203(6) 0.0340(6) -0.0011(5) 0.0151(5) -0.0042(5)
O3A 0.0730(8) 0.0230(6) 0.0323(7) -0.0081(5) 0.0306(6) -0.0052(6)
N1A 0.0236(7) 0.0231(7) 0.0176(7) 0.0022(6) 0.0075(6) 0.0028(6)
N2A 0.0235(8) 0.0169(7) 0.0260(7) -0.0007(6) 0.0066(6) -0.0006(6)
C1A 0.0191(8) 0.0137(7) 0.0206(8) -0.0036(6) 0.0040(6) 0.0001(6)
C2A 0.0278(9) 0.0173(8) 0.0245(9) -0.0015(7) 0.0112(7) -0.0024(7)
C3A 0.0211(9) 0.0257(9) 0.0359(10) -0.0034(8) 0.0112(8) -0.0040(7)
C4A 0.0198(9) 0.0274(9) 0.0334(10) -0.0011(8) 0.0010(8) -0.0002(7)
C5A 0.0279(9) 0.0203(8) 0.0207(9) 0.0007(7) 0.0044(7) -0.0025(7)
C6A 0.0205(8) 0.0129(7) 0.0202(8) -0.0032(6) 0.0059(6) -0.0010(6)
C7A 0.0228(8) 0.0188(8) 0.0161(8) -0.0003(6) 0.0063(7) 0.0001(6)
C8A 0.0233(8) 0.0194(8) 0.0163(8) 0.0002(7) 0.0055(7) 0.0004(7)
C9A 0.0226(8) 0.0222(9) 0.0206(8) 0.0027(7) 0.0055(7) -0.0015(7)
C10A 0.0232(9) 0.0221(9) 0.0338(10) -0.0020(8) 0.0112(8) 0.0008(7)
C11A 0.0205(8) 0.0176(8) 0.0213(8) -0.0015(6) 0.0073(6) 0.0000(6)
C12A 0.0253(9) 0.0158(8) 0.0237(9) -0.0019(7) 0.0051(7) 0.0022(7)
C13A 0.0235(9) 0.0288(10) 0.0381(11) -0.0083(8) -0.0017(8) 0.0055(8)
C14A 0.0224(10) 0.0263(11) 0.104(2) -0.0139(13) 0.0028(12) -0.0015(8)
C15A 0.0214(8) 0.0235(9) 0.0241(9) -0.0003(7) 0.0069(7) 0.0031(7)
C16A 0.0862(19) 0.0309(12) 0.0416(13) -0.0147(10) 0.0319(13) -0.0061(12)
O1B 0.0262(6) 0.0314(6) 0.0272(6) 0.0094(5) 0.0053(5) 0.0048(5)
O2B 0.0376(7) 0.0523(8) 0.0461(7) -0.0028(6) 0.0106(6) 0.0209(6)
O3B 0.0371(7) 0.0321(7) 0.0408(7) -0.0122(5) 0.0149(6) -0.0033(5)
N1B 0.0212(7) 0.0210(7) 0.0226(7) 0.0033(6) 0.0054(6) 0.0005(6)
N2B 0.0411(10) 0.0219(8) 0.0492(10) 0.0091(7) 0.0091(8) 0.0014(7)
C1B 0.0263(9) 0.0184(8) 0.0203(8) -0.0019(6) 0.0046(7) 0.0039(7)
C2B 0.0248(9) 0.0242(9) 0.0273(9) -0.0007(7) 0.0066(7) 0.0004(7)
C3B 0.0228(9) 0.0308(10) 0.0290(9) -0.0001(8) 0.0008(8) 0.0046(8)
C4B 0.0355(10) 0.0328(10) 0.0257(9) 0.0054(8) 0.0018(8) 0.0098(8)
C5B 0.0362(10) 0.0266(9) 0.0280(9) 0.0074(7) 0.0124(8) 0.0038(8)
C6B 0.0258(9) 0.0206(8) 0.0231(8) 0.0004(7) 0.0072(7) 0.0026(7)
C7B 0.0268(9) 0.0203(8) 0.0275(9) 0.0048(7) 0.0110(7) 0.0010(7)
C8B 0.0278(9) 0.0202(9) 0.0337(10) 0.0032(7) 0.0101(8) 0.0002(7)
C9B 0.0271(9) 0.0234(9) 0.0365(10) 0.0011(8) 0.0120(8) -0.0032(7)
C10B 0.0248(9) 0.0237(10) 0.0431(11) 0.0000(8) 0.0047(8) 0.0005(7)
C11B 0.0242(8) 0.0201(8) 0.0277(9) 0.0015(7) 0.0079(7) 0.0022(7)
C12B 0.0244(9) 0.0174(8) 0.0238(9) -0.0029(7) 0.0055(7) 0.0021(7)
C13B 0.0266(10) 0.0279(10) 0.0449(11) -0.0018(8) 0.0099(8) -0.0021(8)
C14B 0.0375(11) 0.0426(12) 0.0656(15) -0.0141(11) 0.0227(11) -0.0088(9)
C15B 0.0316(10) 0.0266(9) 0.0298(9) 0.0061(7) 0.0118(8) 0.0029(8)
C16B 0.0580(14) 0.0312(11) 0.0432(12) -0.0127(9) 0.0232(12) -0.0018(10)

loop_
_atom_type_symbol
_atom_type_description
_atom_type_scat_dispersion_real
_atom_type_scat_dispersion_imag
_atom_type_scat_source
C C 0.0033 0.0016 'International Tables Vol C Tables 4.2.6.8 and 6.1.1.4'
H H 0.0000 0.0000 'International Tables Vol C Tables 4.2.6.8 and 6.1.1.4'
N N 0.0061 0.0033 'International Tables Vol C Tables 4.2.6.8 and 6.1.1.4'
O O 0.0106 0.0060 'International Tables Vol C Tables 4.2.6.8 and 6.1.1.4'

loop_
_geom_angle_atom_site_label_1
_geom_angle_atom_site_label_2
_geom_angle_atom_site_label_3
_geom_angle
C15A O3A C16A 115.42(13)
C12A N1A C1A 125.33(13)
C12A N1A H1A 116.4(9)
C1A N1A H1A 118.3(9)
C8A N2A H2A2 110.6(9)
C8A N2A H2A3 112.2(8)
H2A2 N2A H2A3 102.5(12)
C2A C1A C6A 120.81(13)
C2A C1A N1A 119.86(13)
C6A C1A N1A 119.33(12)
C3A C2A C1A 119.39(14)
C3A C2A H2A 121.8(7)
C1A C2A H2A 118.8(7)
C4A C3A C2A 120.60(15)
C4A C3A H3A 119.6(7)
C2A C3A H3A 119.7(7)
C3A C4A C5A 119.74(15)
C3A C4A H4A 118.2(8)
C5A C4A H4A 122.1(8)
C4A C5A C6A 120.88(14)
C4A C5A H5A 121.6(7)
C6A C5A H5A 117.5(7)
C5A C6A C1A 118.56(13)
C5A C6A C7A 123.09(13)
C1A C6A C7A 118.29(12)
C6A C7A C8A 114.80(11)
C6A C7A C11A 113.34(11)
C8A C7A C11A 101.70(11)
C6A C7A H7A 109.6(7)
C8A C7A H7A 107.1(7)
C11A C7A H7A 109.9(7)
N2A C8A C7A 112.03(11)
N2A C8A C9A 111.57(12)
C7A C8A C9A 103.79(11)
N2A C8A H8A 111.9(7)
C7A C8A H8A 107.7(7)
C9A C8A H8A 109.5(7)
C13A C9A C8A 112.64(12)
C13A C9A C10A 115.17(13)
C8A C9A C10A 105.56(11)
C13A C9A H9A 108.2(8)
C8A C9A H9A 106.8(7)
C10A C9A H9A 108.1(7)
C9A C10A C11A 105.98(11)
C9A C10A H10A 112.4(8)
C11A C10A H10A 109.9(8)
C9A C10A H10B 111.1(8)
C11A C10A H10B 111.2(8)
H10A C10A H10B 106.4(11)
C15A C11A C12A 106.60(11)
C15A C11A C7A 110.96(11)
C12A C11A C7A 110.81(11)
C15A C11A C10A 114.37(11)
C12A C11A C10A 110.02(12)
C7A C11A C10A 104.15(11)
O1A C12A N1A 121.61(13)
O1A C12A C11A 121.19(13)
N1A C12A C11A 117.20(12)
C14A C13A C9A 123.67(19)
C14A C13A H13A 119.8(8)
C9A C13A H13A 116.6(8)
C13A C14A H14A 124.0(13)
C13A C14A H14B 116.5(11)
H14A C14A H14B 119.5(16)
O2A C15A O3A 123.49(13)
O2A C15A C11A 124.74(13)
O3A C15A C11A 111.73(12)
O3A C16A H16A 109.5(10)
O3A C16A H16B 104.6(11)
H16A C16A H16B 112.8(15)
O3A C16A H16C 109.5(10)
H16A C16A H16C 106.8(14)
H16B C16A H16C 113.6(15)
C15B O3B C16B 115.53(13)
C12B N1B C1B 126.00(13)
C12B N1B H1B 115.0(9)
C1B N1B H1B 118.7(9)
C8B N2B H2B2 111.7(11)
C8B N2B H2B3 104.7(10)
H2B2 N2B H2B3 112.9(14)
C2B C1B C6B 121.21(13)
C2B C1B N1B 119.00(13)
C6B C1B N1B 119.78(13)
C3B C2B C1B 119.80(15)
C3B C2B H2B 121.2(7)
C1B C2B H2B 119.0(7)
C2B C3B C4B 119.97(15)
C2B C3B H3B 120.0(8)
C4B C3B H3B 120.0(8)
C3B C4B C5B 119.63(15)
C3B C4B H4B 120.6(8)
C5B C4B H4B 119.7(8)
C6B C5B C4B 121.26(15)
C6B C5B H5B 118.1(8)
C4B C5B H5B 120.6(8)
C5B C6B C1B 118.13(14)
C5B C6B C7B 122.38(13)
C1B C6B C7B 119.26(13)
C6B C7B C8B 112.21(12)
C6B C7B C11B 115.94(12)
C8B C7B C11B 102.14(11)
C6B C7B H7B 109.4(7)
C8B C7B H7B 107.4(7)
C11B C7B H7B 109.2(7)
N2B C8B C9B 112.24(13)
N2B C8B C7B 112.46(13)
C9B C8B C7B 103.05(12)
N2B C8B H8B 112.5(6)
C9B C8B H8B 107.8(7)
C7B C8B H8B 108.2(7)
C13B C9B C8B 113.00(13)
C13B C9B C10B 114.15(13)
C8B C9B C10B 103.03(12)
C13B C9B H9B 109.4(7)
C8B C9B H9B 104.5(7)
C10B C9B H9B 112.3(7)
C9B C10B C11B 106.44(12)
C9B C10B H10C 111.1(8)
C11B C10B H10C 109.8(8)
C9B C10B H10D 109.6(8)
C11B C10B H10D 107.0(8)
H10C C10B H10D 112.8(12)
C12B C11B C15B 104.11(11)
C12B C11B C7B 113.14(11)
C15B C11B C7B 113.85(12)
C12B C11B C10B 109.70(12)
C15B C11B C10B 111.03(12)
C7B C11B C10B 105.12(11)
O1B C12B N1B 121.49(13)
O1B C12B C11B 119.52(13)
N1B C12B C11B 118.97(13)
C14B C13B C9B 126.38(18)
C14B C13B H13B 120.7(9)
C9B C13B H13B 112.9(8)
C13B C14B H14C 117.8(10)
C13B C14B H14D 119.9(10)
H14C C14B H14D 122.0(14)
O2B C15B O3B 124.10(14)
O2B C15B C11B 125.52(15)
O3B C15B C11B 110.37(13)
O3B C16B H16D 108.7(9)
O3B C16B H16E 102.4(9)
H16D C16B H16E 117.4(13)
O3B C16B H16F 111.0(9)
H16D C16B H16F 104.4(12)
H16E C16B H16F 113.0(13)

loop_
_geom_bond_atom_site_label_1
_geom_bond_atom_site_label_2
_geom_bond_distance
O1A C12A 1.2239(15)
O2A C15A 1.1996(15)
O3A C15A 1.3307(16)
O3A C16A 1.4539(19)
N1A C12A 1.3544(16)
N1A C1A 1.4057(16)
N1A H1A 0.877(14)
N2A C8A 1.4642(17)
N2A H2A2 0.878(14)
N2A H2A3 0.950(14)
C1A C2A 1.3868(18)
C1A C6A 1.3936(17)
C2A C3A 1.3823(19)
C2A H2A 0.968(12)
C3A C4A 1.378(2)
C3A H3A 0.953(11)
C4A C5A 1.3832(19)
C4A H4A 0.945(13)
C5A C6A 1.3878(18)
C5A H5A 0.941(11)
C6A C7A 1.4997(18)
C7A C8A 1.5328(18)
C7A C11A 1.5427(18)
C7A H7A 0.938(11)
C8A C9A 1.5334(18)
C8A H8A 0.975(11)
C9A C13A 1.487(2)
C9A C10A 1.5448(19)
C9A H9A 0.929(12)
C10A C11A 1.5453(19)
C10A H10A 0.949(13)
C10A H10B 0.966(13)
C11A C15A 1.5177(18)
C11A C12A 1.5333(18)
C13A C14A 1.323(2)
C13A H13A 0.972(13)
C14A H14A 0.99(2)
C14A H14B 0.958(17)
C16A H16A 0.984(16)
C16A H16B 0.945(18)
C16A H16C 0.977(16)
O1B C12B 1.2332(15)
O2B C15B 1.1911(16)
O3B C15B 1.3395(17)
O3B C16B 1.4563(18)
N1B C12B 1.3454(17)
N1B C1B 1.4098(17)
N1B H1B 0.984(15)
N2B C8B 1.4569(18)
N2B H2B2 0.944(17)
N2B H2B3 1.006(19)
C1B C2B 1.3877(18)
C1B C6B 1.3878(18)
C2B C3B 1.378(2)
C2B H2B 0.963(12)
C3B C4B 1.384(2)
C3B H3B 0.924(12)
C4B C5B 1.390(2)
C4B H4B 0.996(13)
C5B C6B 1.3835(19)
C5B H5B 0.958(13)
C6B C7B 1.5015(19)
C7B C8B 1.5351(19)
C7B C11B 1.5521(19)
C7B H7B 1.020(12)
C8B C9B 1.5252(19)
C8B H8B 1.039(12)
C9B C13B 1.494(2)
C9B C10B 1.529(2)
C9B H9B 1.001(13)
C10B C11B 1.558(2)
C10B H10C 0.992(14)
C10B H10D 1.061(15)
C11B C12B 1.5233(18)
C11B C15B 1.5307(19)
C13B C14B 1.304(2)
C13B H13B 1.017(15)
C14B H14C 1.009(16)
C14B H14D 1.028(18)
C16B H16D 1.006(15)
C16B H16E 1.000(16)
C16B H16F 1.011(15)

loop_
_geom_hbond_atom_site_label_D
_geom_hbond_atom_site_label_H
_geom_hbond_atom_site_label_A
_geom_hbond_distance_DH
_geom_hbond_distance_HA
_geom_hbond_distance_DA
_geom_hbond_angle_DHA
_geom_hbond_site_symmetry_A
N1A H1A N2A 0.877(14) 2.060(14) 2.9300(18) 171.0(13) 4_566
N2A H2A3 O2A 0.950(14) 2.120(14) 3.0283(17) 159.6(12) 2_656
N1B H1B O1B 0.984(15) 1.820(16) 2.7986(15) 172.3(13) 3_776
N2B H2B2 O3B 0.944(17) 2.630(17) 3.4707(18) 148.6(14) 2_746
